data_7155078
loop_
_publ_author_name
'Liu, Bowen'
'Novikova, Nina'
'Simpson, M. Cather'
'Timmer, Mattie S. M.'
'Stocker, Bridget L.'
'S\"ohnel, Tilo'
'Ware, David C.'
'Brothers, Penelope J.'

_publ_section_title
;
 Lighting up sugars: fluorescent BODIPY-gluco-furanose and -septanose
 conjugates linked by direct B-O-C bonds.
;
_journal_issue 23
_journal_name_full 'Organic &amp; biomolecular chemistry'
_journal_page_first 5205
_journal_page_last 5209
_journal_paper_doi 10.1039/c6ob00726k
_journal_volume 14
_journal_year 2016
_chemical_absolute_configuration ad
_chemical_formula_moiety 'C38 H34 B2 N4 O6'
_chemical_formula_sum 'C38 H34 B2 N4 O6'
_chemical_formula_weight 664.31
_space_group_crystal_system orthorhombic
_space_group_IT_number 19
_space_group_name_Hall 'P 2ac 2ab'
_space_group_name_H-M_alt 'P 21 21 21'
_symmetry_space_group_name_Hall 'P 2ac 2ab'
_symmetry_space_group_name_H-M 'P 21 21 21'
_atom_sites_solution_hydrogens geom
_audit_creation_method SHELXL-2013
_audit_update_record
;
2016-01-21 deposited with the CCDC.
2016-04-07 downloaded from the CCDC.
;
_cell_angle_alpha 90
_cell_angle_beta 90
_cell_angle_gamma 90
_cell_formula_units_Z 4
_cell_length_a 11.3239(5)
_cell_length_b 12.8880(7)
_cell_length_c 25.7528(11)
_cell_measurement_reflns_used 3857
_cell_measurement_temperature 99.97(15)
_cell_measurement_theta_max 72.9160
_cell_measurement_theta_min 4.8620
_cell_volume 3758.4(3)
_computing_cell_refinement 'CrysAlisPro 1.171.38.40t (Rigaku OD, 2015)'
_computing_data_collection 'CrysAlisPro 1.171.38.40t (Rigaku OD, 2015)'
_computing_data_reduction 'CrysAlisPro 1.171.38.40t (Rigaku OD, 2015)'
_computing_molecular_graphics 'Olex2 (Dolomanov et al., 2009)'
_computing_publication_material 'Olex2 (Dolomanov et al., 2009)'
_computing_structure_refinement 'ShelXL (Sheldrick, 2008)'
_computing_structure_solution 'ShelXT (Sheldrick, 2015)'
_diffrn_ambient_environment N~2~
_diffrn_ambient_temperature 99.97(15)
_diffrn_detector 'CCD plate'
_diffrn_detector_area_resol_mean 5.2299
_diffrn_detector_type AtlasS2
_diffrn_measured_fraction_theta_full 0.969
_diffrn_measured_fraction_theta_max 0.993
_diffrn_measurement_details
;
List of Runs (angles in degrees, time in seconds):

  1  \w    -54.00  32.00   1.00   10.00    --  -38.50  38.00 -60.00   86
  2  \w     20.00  75.00   1.00   10.00    --   43.14 -99.00 -90.00   55
  3  \w     56.00 143.00   1.00   40.00    --  104.54 -15.00 -60.00   87
  4  \w     74.00 148.00   1.00   40.00    --  104.54  77.00 120.00   74
  5  \w     25.00 100.00   1.00   40.00    --  104.54 -94.00  90.00   75
;
_diffrn_measurement_device 'four-circle diffractometer'
_diffrn_measurement_device_type 'SuperNova, Dual, Cu at zero, AtlasS2'
_diffrn_measurement_method '\w scans'
_diffrn_orient_matrix_type 'CrysAlisPro convention (1999,Acta A55,543-557)'
_diffrn_orient_matrix_UB_11 -0.0839652000
_diffrn_orient_matrix_UB_12 -0.0267067000
_diffrn_orient_matrix_UB_13 0.0448278000
_diffrn_orient_matrix_UB_21 0.1002964000
_diffrn_orient_matrix_UB_22 0.0204194000
_diffrn_orient_matrix_UB_23 0.0394867000
_diffrn_orient_matrix_UB_31 -0.0371845000
_diffrn_orient_matrix_UB_32 0.1147554000
_diffrn_orient_matrix_UB_33 0.0036071000
_diffrn_radiation_monochromator mirror
_diffrn_radiation_probe x-ray
_diffrn_radiation_type CuK\a
_diffrn_radiation_wavelength 1.54184
_diffrn_reflns_av_R_equivalents 0.0412
_diffrn_reflns_av_unetI/netI 0.0563
_diffrn_reflns_Laue_measured_fraction_full 0.969
_diffrn_reflns_Laue_measured_fraction_max 0.993
_diffrn_reflns_limit_h_max 10
_diffrn_reflns_limit_h_min -13
_diffrn_reflns_limit_k_max 15
_diffrn_reflns_limit_k_min -14
_diffrn_reflns_limit_l_max 31
_diffrn_reflns_limit_l_min -21
_diffrn_reflns_number 9143
_diffrn_reflns_point_group_measured_fraction_full 0.813
_diffrn_reflns_point_group_measured_fraction_max 0.834
_diffrn_reflns_theta_full 67.684
_diffrn_reflns_theta_max 66.587
_diffrn_reflns_theta_min 3.835
_diffrn_source 'micro-focus sealed X-ray tube'
_diffrn_source_type 'SuperNova (Cu) X-ray Source'
_exptl_absorpt_coefficient_mu 0.643
_exptl_absorpt_correction_T_max 0.989
_exptl_absorpt_correction_T_min 0.902
_exptl_absorpt_correction_type gaussian
_exptl_absorpt_process_details
;
CrysAlisPro 1.171.38.40t (Rigaku Oxford Diffraction, 2015)
Numerical absorption correction based on gaussian integration over
            a multifaceted crystal model
Empirical absorption correction using spherical harmonics,
 implemented in SCALE3 ABSPACK scaling algorithm.
;
_exptl_crystal_density_diffrn 1.174
_exptl_crystal_description needle
_exptl_crystal_F_000 1392
_exptl_crystal_size_max 0.337
_exptl_crystal_size_mid 0.023
_exptl_crystal_size_min 0.018
_refine_diff_density_max 0.249
_refine_diff_density_min -0.265
_refine_diff_density_rms 0.062
_refine_ls_abs_structure_details
;
 Flack x determined using 1490 quotients [(I+)-(I-)]/[(I+)+(I-)]
 (Parsons and Flack (2004), Acta Cryst. A60, s61).
;
_refine_ls_abs_structure_Flack 0.0(3)
_refine_ls_extinction_method none
_refine_ls_goodness_of_fit_ref 0.998
_refine_ls_hydrogen_treatment constr
_refine_ls_matrix_type full
_refine_ls_number_parameters 454
_refine_ls_number_reflns 5540
_refine_ls_number_restraints 0
_refine_ls_restrained_S_all 0.998
_refine_ls_R_factor_all 0.0534
_refine_ls_R_factor_gt 0.0482
_refine_ls_shift/su_max 0.001
_refine_ls_shift/su_mean 0.000
_refine_ls_structure_factor_coef Fsqd
_refine_ls_weighting_details
;
 w=1/[\s^2^(Fo^2^)+(0.0828P)^2^]
 where P=(Fo^2^+2Fc^2^)/3
;
_refine_ls_weighting_scheme calc
_refine_ls_wR_factor_gt 0.1290
_refine_ls_wR_factor_ref 0.1326
_reflns_Friedel_coverage 0.494
_reflns_Friedel_fraction_full 0.613
_reflns_Friedel_fraction_max 0.630
_reflns_number_gt 4867
_reflns_number_total 5540
_reflns_threshold_expression 'I > 2\s(I)'
_cod_data_source_file c6ob00726k2.cif
_cod_data_source_block 1to2_alpha_glucoseptanoseBODIPY
_cod_depositor_comments 'Adding full bibliography for 7155078--7155079.cif.'
_cod_database_code 7155078
_chemical_oxdiff_formula 'C152 H136 B8 N16 O24'
_shelx_space_group_comment
;
The symmetry employed for this shelxl refinement is uniquely defined
by the following loop, which should always be used as a source of
symmetry information in preference to the above space-group names.
They are only intended as comments.
;
_reflns_odcompleteness_completeness 99.13
_reflns_odcompleteness_iscentric 1
_reflns_odcompleteness_theta 66.97
_shelxl_version_number 2013-2

loop_
_space_group_symop_operation_xyz
'x, y, z'
'-x+1/2, -y, z+1/2'
'-x, y+1/2, -z+1/2'
'x+1/2, -y+1/2, -z'

loop_
_atom_site_label
_atom_site_type_symbol
_atom_site_fract_x
_atom_site_fract_y
_atom_site_fract_z
_atom_site_U_iso_or_equiv
_atom_site_adp_type
_atom_site_occupancy
_atom_site_site_symmetry_order
_atom_site_calc_flag
_atom_site_refinement_flags_posn
_atom_site_refinement_flags_adp
B1 B 0.3809(4) 0.6123(3) 0.61108(16) 0.0233(8) Uani 1 1 d . .
B2 B 0.3788(3) 0.6606(3) 0.39137(16) 0.0216(8) Uani 1 1 d . .
O1 O 0.1445(2) 0.6532(2) 0.55039(9) 0.0249(5) Uani 1 1 d . .
O2 O 0.1246(2) 0.7803(2) 0.45540(11) 0.0309(6) Uani 1 1 d . .
H2 H 0.0983 0.8046 0.4283 0.046 Uiso 1 1 calc R U
O3 O 0.2628(2) 0.5715(2) 0.60852(10) 0.0265(6) Uani 1 1 d . .
O4 O 0.4247(2) 0.6142(2) 0.55806(10) 0.0241(5) Uani 1 1 d . .
O5 O 0.42141(19) 0.64223(19) 0.44394(9) 0.0211(5) Uani 1 1 d . .
O6 O 0.2538(2) 0.6357(2) 0.39141(9) 0.0246(6) Uani 1 1 d . .
N1A N 0.3894(3) 0.7239(3) 0.63477(11) 0.0247(7) Uani 1 1 d . .
N2B N 0.4000(3) 0.7738(2) 0.37109(12) 0.0243(7) Uani 1 1 d . .
N2A N 0.4596(3) 0.5449(3) 0.64692(12) 0.0261(7) Uani 1 1 d . .
N1B N 0.4534(3) 0.5918(2) 0.35310(11) 0.0233(6) Uani 1 1 d . .
C1 C 0.2230(3) 0.5693(3) 0.55790(14) 0.0243(8) Uani 1 1 d . .
H1 H 0.1815 0.5039 0.5515 0.029 Uiso 1 1 calc R U
C2 C 0.3361(3) 0.5744(3) 0.52349(14) 0.0248(8) Uani 1 1 d . .
H2A H 0.3579 0.5048 0.5115 0.030 Uiso 1 1 calc R U
C3 C 0.3214(3) 0.6468(3) 0.47761(13) 0.0221(7) Uani 1 1 d . .
H3 H 0.3104 0.7181 0.4900 0.027 Uiso 1 1 calc R U
C4 C 0.2162(3) 0.6152(3) 0.44328(13) 0.0227(7) Uani 1 1 d . .
H4 H 0.2033 0.5404 0.4470 0.027 Uiso 1 1 calc R U
C5 C 0.1034(3) 0.6708(3) 0.45654(14) 0.0251(8) Uani 1 1 d . .
H5 H 0.0434 0.6536 0.4305 0.030 Uiso 1 1 calc R U
C6 C 0.0589(3) 0.6388(3) 0.50973(14) 0.0263(8) Uani 1 1 d . .
H6A H -0.0111 0.6789 0.5179 0.032 Uiso 1 1 calc R U
H6B H 0.0363 0.5663 0.5086 0.032 Uiso 1 1 calc R U
C1A C 0.4501(3) 0.8634(3) 0.68101(15) 0.0275(8) Uani 1 1 d . .
H1A H 0.4916 0.9054 0.7040 0.033 Uiso 1 1 calc R U
C2A C 0.3583(3) 0.8941(3) 0.64965(15) 0.0289(8) Uani 1 1 d . .
H2AA H 0.3265 0.9605 0.6473 0.035 Uiso 1 1 calc R U
C3A C 0.3216(3) 0.8060(3) 0.62174(15) 0.0286(8) Uani 1 1 d . .
H3A H 0.2599 0.8046 0.5979 0.034 Uiso 1 1 calc R U
C7AA C 0.4701(3) 0.7583(3) 0.67230(14) 0.0237(7) Uani 1 1 d . .
C8A C 0.5458(3) 0.6866(3) 0.69637(14) 0.0258(8) Uani 1 1 d . .
C9AA C 0.5393(3) 0.5817(3) 0.68330(14) 0.0227(7) Uani 1 1 d . .
C10A C 0.6036(3) 0.4944(3) 0.70191(15) 0.0281(8) Uani 1 1 d . .
H10A H 0.6644 0.4960 0.7262 0.034 Uiso 1 1 calc R U
C11A C 0.5600(4) 0.4070(3) 0.67771(16) 0.0336(9) Uani 1 1 d . .
H11A H 0.5844 0.3389 0.6828 0.040 Uiso 1 1 calc R U
C12A C 0.4714(4) 0.4418(3) 0.64394(15) 0.0286(8) Uani 1 1 d . .
H12A H 0.4269 0.3990 0.6224 0.034 Uiso 1 1 calc R U
C13I C 0.6266(3) 0.7226(3) 0.73878(14) 0.0246(8) Uani 1 1 d . .
C14O C 0.7024(3) 0.8062(3) 0.73194(14) 0.0228(7) Uani 1 1 d . .
H14O H 0.7050 0.8400 0.7001 0.027 Uiso 1 1 calc R U
C15M C 0.7746(3) 0.8398(3) 0.77251(14) 0.0279(8) Uani 1 1 d . .
H15M H 0.8257 0.8954 0.7673 0.033 Uiso 1 1 calc R U
C15P C 0.7706(3) 0.7908(3) 0.82073(14) 0.0264(8) Uani 1 1 d . .
C17M C 0.6929(3) 0.7072(3) 0.82759(14) 0.0262(8) Uani 1 1 d . .
H17M H 0.6877 0.6749 0.8598 0.031 Uiso 1 1 calc R U
C18O C 0.6241(3) 0.6725(3) 0.78691(15) 0.0267(8) Uani 1 1 d . .
H18O H 0.5755 0.6151 0.7916 0.032 Uiso 1 1 calc R U
C19 C 0.8463(4) 0.8276(3) 0.86569(15) 0.0333(9) Uani 1 1 d . .
H19A H 0.9152 0.7844 0.8684 0.050 Uiso 1 1 calc R U
H19B H 0.8018 0.8234 0.8973 0.050 Uiso 1 1 calc R U
H19C H 0.8700 0.8981 0.8598 0.050 Uiso 1 1 calc R U
C1B C 0.5885(3) 0.5380(3) 0.29421(14) 0.0243(8) Uani 1 1 d . .
H1B H 0.6457 0.5379 0.2683 0.029 Uiso 1 1 calc R U
C2B C 0.5440(3) 0.4519(3) 0.31964(15) 0.0272(8) Uani 1 1 d . .
H2B H 0.5648 0.3831 0.3138 0.033 Uiso 1 1 calc R U
C3B C 0.4618(3) 0.4882(3) 0.35592(14) 0.0268(8) Uani 1 1 d . .
H3B H 0.4191 0.4465 0.3787 0.032 Uiso 1 1 calc R U
C7AB C 0.5312(3) 0.6260(3) 0.31486(14) 0.0221(7) Uani 1 1 d . .
C8B C 0.5443(3) 0.7325(3) 0.30380(14) 0.0230(7) Uani 1 1 d . .
C9B C 0.4781(3) 0.8052(3) 0.33225(14) 0.0254(8) Uani 1 1 d . .
C10B C 0.4659(3) 0.9140(3) 0.32546(14) 0.0277(8) Uani 1 1 d . .
H10B H 0.5069 0.9553 0.3020 0.033 Uiso 1 1 calc R U
C11B C 0.3813(4) 0.9464(3) 0.36055(16) 0.0323(9) Uani 1 1 d . .
H11B H 0.3553 1.0142 0.3655 0.039 Uiso 1 1 calc R U
C12B C 0.3419(3) 0.8585(3) 0.38721(15) 0.0270(8) Uani 1 1 d . .
H12B H 0.2835 0.8587 0.4126 0.032 Uiso 1 1 calc R U
C20I C 0.6241(3) 0.7666(3) 0.26219(14) 0.0228(8) Uani 1 1 d . .
C21O C 0.6182(3) 0.7209(3) 0.21287(14) 0.0263(8) Uani 1 1 d . .
H21O H 0.5661 0.6664 0.2068 0.032 Uiso 1 1 calc R U
C22M C 0.6907(3) 0.7572(3) 0.17283(14) 0.0256(8) Uani 1 1 d . .
H22M H 0.6860 0.7260 0.1403 0.031 Uiso 1 1 calc R U
C23P C 0.7688(3) 0.8380(3) 0.18011(15) 0.0278(8) Uani 1 1 d . .
C24M C 0.7743(3) 0.8826(3) 0.22958(15) 0.0264(8) Uani 1 1 d . .
H24M H 0.8270 0.9367 0.2356 0.032 Uiso 1 1 calc R U
C25O C 0.7037(3) 0.8483(3) 0.26974(14) 0.0259(8) Uani 1 1 d . .
H25O H 0.7090 0.8798 0.3021 0.031 Uiso 1 1 calc R U
C26 C 0.8452(4) 0.8759(3) 0.13617(15) 0.0338(9) Uani 1 1 d . .
H26A H 0.8589 0.9490 0.1400 0.051 Uiso 1 1 calc R U
H26B H 0.8060 0.8631 0.1037 0.051 Uiso 1 1 calc R U
H26C H 0.9193 0.8397 0.1367 0.051 Uiso 1 1 calc R U

loop_
_atom_site_aniso_label
_atom_site_aniso_U_11
_atom_site_aniso_U_22
_atom_site_aniso_U_33
_atom_site_aniso_U_23
_atom_site_aniso_U_13
_atom_site_aniso_U_12
B1 0.0270(18) 0.0193(19) 0.0235(19) 0.0032(17) -0.0023(17) -0.0035(17)
B2 0.0232(17) 0.020(2) 0.0217(18) -0.0001(17) 0.0039(16) -0.0005(16)
O1 0.0285(12) 0.0235(13) 0.0226(12) -0.0015(11) 0.0009(10) 0.0008(10)
O2 0.0296(12) 0.0292(14) 0.0337(15) 0.0060(12) 0.0006(12) 0.0014(11)
O3 0.0251(11) 0.0323(14) 0.0222(11) -0.0009(11) 0.0018(10) -0.0019(11)
O4 0.0246(11) 0.0268(13) 0.0207(12) -0.0020(11) -0.0017(10) -0.0032(10)
O5 0.0219(11) 0.0208(12) 0.0205(11) 0.0004(10) 0.0005(10) 0.0000(10)
O6 0.0260(12) 0.0311(14) 0.0168(11) 0.0012(11) 0.0005(10) -0.0010(11)
N1A 0.0273(14) 0.0278(17) 0.0190(14) 0.0020(13) -0.0026(13) 0.0009(13)
N2B 0.0269(14) 0.0235(16) 0.0225(14) 0.0009(13) 0.0014(13) 0.0017(13)
N2A 0.0302(15) 0.0271(16) 0.0210(14) 0.0018(14) 0.0006(14) -0.0034(14)
N1B 0.0288(14) 0.0214(15) 0.0196(13) -0.0003(13) 0.0015(13) -0.0008(13)
C1 0.0252(17) 0.0275(19) 0.0203(16) 0.0011(15) 0.0017(15) -0.0022(15)
C2 0.0243(16) 0.0244(18) 0.0257(17) -0.0023(16) -0.0002(15) -0.0017(15)
C3 0.0259(16) 0.0195(17) 0.0208(16) 0.0014(14) 0.0032(14) -0.0026(15)
C4 0.0255(17) 0.0222(17) 0.0204(16) -0.0007(15) 0.0059(15) -0.0011(14)
C5 0.0220(16) 0.0278(19) 0.0254(18) 0.0016(15) -0.0066(15) 0.0009(15)
C6 0.0181(14) 0.030(2) 0.030(2) 0.0010(17) -0.0006(14) -0.0023(15)
C1A 0.0289(17) 0.029(2) 0.0249(17) 0.0004(16) -0.0016(15) -0.0005(16)
C2A 0.0328(18) 0.0230(19) 0.0308(19) -0.0009(16) 0.0030(16) 0.0033(16)
C3A 0.0265(17) 0.031(2) 0.0280(18) 0.0019(17) -0.0018(15) 0.0023(16)
C7AA 0.0244(16) 0.0216(18) 0.0249(17) 0.0018(15) 0.0008(15) -0.0030(15)
C8A 0.0218(16) 0.032(2) 0.0234(17) 0.0043(16) 0.0011(15) -0.0027(16)
C9AA 0.0233(15) 0.0223(18) 0.0224(16) -0.0003(15) -0.0006(15) 0.0016(15)
C10A 0.0302(17) 0.0249(19) 0.0292(18) 0.0028(17) -0.0025(16) 0.0003(16)
C11A 0.042(2) 0.0203(18) 0.039(2) 0.0007(17) -0.0026(18) 0.0068(17)
C12A 0.0353(18) 0.0202(18) 0.0305(18) 0.0003(16) -0.0076(17) -0.0014(16)
C13I 0.0279(18) 0.0246(19) 0.0212(17) -0.0021(15) -0.0024(15) 0.0037(16)
C14O 0.0221(16) 0.0203(17) 0.0261(17) 0.0004(15) -0.0007(15) 0.0014(14)
C15M 0.0303(18) 0.0259(19) 0.0274(18) -0.0040(17) 0.0003(16) -0.0025(16)
C15P 0.0297(17) 0.0225(18) 0.0270(18) -0.0042(16) -0.0011(15) 0.0046(15)
C17M 0.0343(18) 0.0229(18) 0.0214(17) 0.0020(16) 0.0012(16) 0.0045(16)
C18O 0.0294(18) 0.0224(19) 0.0282(18) -0.0001(16) -0.0028(16) 0.0005(16)
C19 0.0355(19) 0.030(2) 0.035(2) -0.0074(18) -0.0045(18) -0.0021(17)
C1B 0.0225(16) 0.0241(18) 0.0262(17) -0.0049(16) -0.0003(14) 0.0015(15)
C2B 0.0286(17) 0.0209(18) 0.0319(18) -0.0040(16) -0.0019(16) 0.0021(15)
C3B 0.0283(18) 0.029(2) 0.0227(17) 0.0040(16) 0.0001(16) -0.0008(16)
C7AB 0.0223(15) 0.0213(18) 0.0227(16) -0.0040(15) -0.0033(14) 0.0014(14)
C8B 0.0236(16) 0.0215(18) 0.0238(17) -0.0018(15) -0.0027(15) -0.0004(14)
C9B 0.0220(16) 0.029(2) 0.0247(17) -0.0016(16) 0.0042(15) -0.0011(15)
C10B 0.0329(18) 0.0223(18) 0.0278(18) 0.0025(16) 0.0042(16) 0.0049(16)
C11B 0.039(2) 0.0199(18) 0.037(2) 0.0011(17) 0.0023(19) 0.0033(17)
C12B 0.0278(17) 0.0232(18) 0.0302(19) -0.0004(17) 0.0024(15) 0.0084(15)
C20I 0.0211(16) 0.0236(19) 0.0238(18) 0.0024(15) -0.0015(14) 0.0019(15)
C21O 0.0276(17) 0.0247(19) 0.0267(18) -0.0005(16) -0.0002(15) 0.0022(16)
C22M 0.0297(17) 0.0256(19) 0.0216(17) 0.0052(15) 0.0024(15) 0.0061(16)
C23P 0.0258(16) 0.028(2) 0.0299(19) 0.0066(17) -0.0018(15) 0.0055(16)
C24M 0.0283(17) 0.0213(18) 0.0297(18) 0.0063(16) -0.0035(16) -0.0012(15)
C25O 0.0319(18) 0.0228(18) 0.0229(17) 0.0016(16) -0.0001(15) 0.0016(16)
C26 0.041(2) 0.030(2) 0.030(2) 0.0085(18) 0.0056(18) 0.0046(18)

loop_
_atom_type_symbol
_atom_type_description
_atom_type_scat_dispersion_real
_atom_type_scat_dispersion_imag
_atom_type_scat_source
C C 0.0181 0.0091 'International Tables Vol C Tables 4.2.6.8 and 6.1.1.4'
H H 0.0000 0.0000 'International Tables Vol C Tables 4.2.6.8 and 6.1.1.4'
B B 0.0090 0.0039 'International Tables Vol C Tables 4.2.6.8 and 6.1.1.4'
N N 0.0311 0.0180 'International Tables Vol C Tables 4.2.6.8 and 6.1.1.4'
O O 0.0492 0.0322 'International Tables Vol C Tables 4.2.6.8 and 6.1.1.4'

loop_
_exptl_crystal_face_index_h
_exptl_crystal_face_index_k
_exptl_crystal_face_index_l
_exptl_crystal_face_perp_dist
0 -8 -1 0.0152
0 -1 17 0.0017
0 1 -17 0.0217
7 0 -2 0.1657
0 8 1 0.0032
-7 0 2 0.1657

loop_
_geom_angle_atom_site_label_1
_geom_angle_atom_site_label_2
_geom_angle_atom_site_label_3
_geom_angle
O3 B1 O4 106.3(3)
O3 B1 N2A 110.9(3)
O4 B1 N2A 111.9(3)
O3 B1 N1A 114.3(3)
O4 B1 N1A 109.2(3)
N2A B1 N1A 104.3(3)
O6 B2 O5 106.6(3)
O6 B2 N2B 110.8(3)
O5 B2 N2B 114.2(3)
O6 B2 N1B 113.6(3)
O5 B2 N1B 108.2(3)
N2B B2 N1B 103.5(3)
C1 O1 C6 115.1(3)
C5 O2 H2 109.5
C1 O3 B1 110.8(3)
C2 O4 B1 109.8(3)
C3 O5 B2 107.2(2)
C4 O6 B2 109.4(3)
C3A N1A C7AA 107.0(3)
C3A N1A B1 126.1(3)
C7AA N1A B1 126.9(3)
C12B N2B C9B 107.3(3)
C12B N2B B2 125.4(3)
C9B N2B B2 127.2(3)
C12A N2A C9AA 108.3(3)
C12A N2A B1 125.5(3)
C9AA N2A B1 125.9(3)
C3B N1B C7AB 108.0(3)
C3B N1B B2 124.4(3)
C7AB N1B B2 127.2(3)
O3 C1 O1 108.6(3)
O3 C1 C2 105.5(3)
O1 C1 C2 114.0(3)
O3 C1 H1 109.5
O1 C1 H1 109.5
C2 C1 H1 109.5
O4 C2 C3 109.9(3)
O4 C2 C1 103.7(3)
C3 C2 C1 112.2(3)
O4 C2 H2A 110.3
C3 C2 H2A 110.3
C1 C2 H2A 110.3
O5 C3 C2 111.1(3)
O5 C3 C4 104.7(3)
C2 C3 C4 111.7(3)
O5 C3 H3 109.7
C2 C3 H3 109.7
C4 C3 H3 109.7
O6 C4 C5 112.2(3)
O6 C4 C3 104.9(3)
C5 C4 C3 113.7(3)
O6 C4 H4 108.6
C5 C4 H4 108.6
C3 C4 H4 108.6
O2 C5 C4 108.8(3)
O2 C5 C6 110.0(3)
C4 C5 C6 111.0(3)
O2 C5 H5 109.0
C4 C5 H5 109.0
C6 C5 H5 109.0
O1 C6 C5 113.5(3)
O1 C6 H6A 108.9
C5 C6 H6A 108.9
O1 C6 H6B 108.9
C5 C6 H6B 108.9
H6A C6 H6B 107.7
C2A C1A C7AA 108.0(4)
C2A C1A H1A 126.0
C7AA C1A H1A 126.0
C1A C2A C3A 106.9(3)
C1A C2A H2AA 126.6
C3A C2A H2AA 126.6
N1A C3A C2A 109.8(3)
N1A C3A H3A 125.1
C2A C3A H3A 125.1
C1A C7AA N1A 108.3(3)
C1A C7AA C8A 132.0(4)
N1A C7AA C8A 119.5(3)
C9AA C8A C7AA 119.9(3)
C9AA C8A C13I 120.5(3)
C7AA C8A C13I 119.4(4)
N2A C9AA C8A 122.0(3)
N2A C9AA C10A 106.9(3)
C8A C9AA C10A 131.1(3)
C11A C10A C9AA 108.1(3)
C11A C10A H10A 126.0
C9AA C10A H10A 126.0
C10A C11A C12A 106.0(3)
C10A C11A H11A 127.0
C12A C11A H11A 127.0
N2A C12A C11A 110.7(4)
N2A C12A H12A 124.7
C11A C12A H12A 124.7
C14O C13I C18O 118.9(3)
C14O C13I C8A 121.7(3)
C18O C13I C8A 119.4(3)
C13I C14O C15M 120.6(3)
C13I C14O H14O 119.7
C15M C14O H14O 119.7
C15P C15M C14O 120.4(4)
C15P C15M H15M 119.8
C14O C15M H15M 119.8
C15M C15P C17M 118.7(3)
C15M C15P C19 121.4(4)
C17M C15P C19 119.9(3)
C18O C17M C15P 120.5(3)
C18O C17M H17M 119.7
C15P C17M H17M 119.7
C17M C18O C13I 120.8(4)
C17M C18O H18O 119.6
C13I C18O H18O 119.6
C15P C19 H19A 109.5
C15P C19 H19B 109.5
H19A C19 H19B 109.5
C15P C19 H19C 109.5
H19A C19 H19C 109.5
H19B C19 H19C 109.5
C2B C1B C7AB 107.4(3)
C2B C1B H1B 126.3
C7AB C1B H1B 126.3
C1B C2B C3B 106.9(3)
C1B C2B H2B 126.6
C3B C2B H2B 126.6
N1B C3B C2B 110.1(3)
N1B C3B H3B 124.9
C2B C3B H3B 124.9
N1B C7AB C8B 121.2(3)
N1B C7AB C1B 107.7(3)
C8B C7AB C1B 131.2(3)
C9B C8B C7AB 119.2(3)
C9B C8B C20I 120.6(3)
C7AB C8B C20I 120.2(3)
N2B C9B C8B 121.3(4)
N2B C9B C10B 108.2(3)
C8B C9B C10B 130.2(4)
C11B C10B C9B 106.6(3)
C11B C10B H10B 126.7
C9B C10B H10B 126.7
C10B C11B C12B 107.3(3)
C10B C11B H11B 126.4
C12B C11B H11B 126.4
N2B C12B C11B 110.6(3)
N2B C12B H12B 124.7
C11B C12B H12B 124.7
C25O C20I C21O 118.2(3)
C25O C20I C8B 121.3(3)
C21O C20I C8B 120.4(3)
C22M C21O C20I 119.9(4)
C22M C21O H21O 120.0
C20I C21O H21O 120.0
C23P C22M C21O 122.0(4)
C23P C22M H22M 119.0
C21O C22M H22M 119.0
C22M C23P C24M 117.6(3)
C22M C23P C26 120.8(4)
C24M C23P C26 121.7(4)
C25O C24M C23P 121.6(4)
C25O C24M H24M 119.2
C23P C24M H24M 119.2
C24M C25O C20I 120.7(3)
C24M C25O H25O 119.7
C20I C25O H25O 119.7
C23P C26 H26A 109.5
C23P C26 H26B 109.5
H26A C26 H26B 109.5
C23P C26 H26C 109.5
H26A C26 H26C 109.5
H26B C26 H26C 109.5

loop_
_geom_bond_atom_site_label_1
_geom_bond_atom_site_label_2
_geom_bond_distance
B1 O3 1.438(5)
B1 O4 1.453(5)
B1 N2A 1.550(5)
B1 N1A 1.565(5)
B2 O6 1.451(5)
B2 O5 1.457(5)
B2 N2B 1.568(5)
B2 N1B 1.572(5)
O1 C1 1.412(4)
O1 C6 1.439(4)
O2 C5 1.431(5)
O2 H2 0.8200
O3 C1 1.380(4)
O4 C2 1.436(4)
O5 C3 1.428(4)
O6 C4 1.427(4)
N1A C3A 1.351(5)
N1A C7AA 1.402(5)
N2B C12B 1.340(5)
N2B C9B 1.395(5)
N2A C12A 1.338(5)
N2A C9AA 1.384(5)
N1B C3B 1.341(5)
N1B C7AB 1.393(5)
C1 C2 1.559(5)
C1 H1 0.9800
C2 C3 1.515(5)
C2 H2A 0.9800
C3 C4 1.538(5)
C3 H3 0.9800
C4 C5 1.504(5)
C4 H4 0.9800
C5 C6 1.516(5)
C5 H5 0.9800
C6 H6A 0.9700
C6 H6B 0.9700
C1A C2A 1.375(6)
C1A C7AA 1.390(6)
C1A H1A 0.9300
C2A C3A 1.407(6)
C2A H2AA 0.9300
C3A H3A 0.9300
C7AA C8A 1.405(5)
C8A C9AA 1.396(5)
C8A C13I 1.498(5)
C9AA C10A 1.422(5)
C10A C11A 1.378(6)
C10A H10A 0.9300
C11A C12A 1.401(6)
C11A H11A 0.9300
C12A H12A 0.9300
C13I C14O 1.388(5)
C13I C18O 1.398(5)
C14O C15M 1.396(5)
C14O H14O 0.9300
C15M C15P 1.394(5)
C15M H15M 0.9300
C15P C17M 1.403(6)
C15P C19 1.516(5)
C17M C18O 1.380(5)
C17M H17M 0.9300
C18O H18O 0.9300
C19 H19A 0.9600
C19 H19B 0.9600
C19 H19C 0.9600
C1B C2B 1.384(6)
C1B C7AB 1.411(5)
C1B H1B 0.9300
C2B C3B 1.400(6)
C2B H2B 0.9300
C3B H3B 0.9300
C7AB C8B 1.410(5)
C8B C9B 1.406(5)
C8B C20I 1.469(5)
C9B C10B 1.419(6)
C10B C11B 1.383(6)
C10B H10B 0.9300
C11B C12B 1.398(6)
C11B H11B 0.9300
C12B H12B 0.9300
C20I C25O 1.400(5)
C20I C21O 1.402(5)
C21O C22M 1.399(5)
C21O H21O 0.9300
C22M C23P 1.378(6)
C22M H22M 0.9300
C23P C24M 1.399(5)
C23P C26 1.506(5)
C24M C25O 1.380(6)
C24M H24M 0.9300
C25O H25O 0.9300
C26 H26A 0.9600
C26 H26B 0.9600
C26 H26C 0.9600

loop_
_geom_torsion_atom_site_label_1
_geom_torsion_atom_site_label_2
_geom_torsion_atom_site_label_3
_geom_torsion_atom_site_label_4
_geom_torsion
O4 B1 O3 C1 -12.7(4)
N2A B1 O3 C1 -134.6(3)
N1A B1 O3 C1 107.8(3)
O3 B1 O4 C2 -0.6(4)
N2A B1 O4 C2 120.6(3)
N1A B1 O4 C2 -124.4(3)
O6 B2 O5 C3 -21.9(4)
N2B B2 O5 C3 100.8(3)
N1B B2 O5 C3 -144.4(3)
O5 B2 O6 C4 7.0(4)
N2B B2 O6 C4 -117.8(3)
N1B B2 O6 C4 126.2(3)
O3 B1 N1A C3A -47.8(5)
O4 B1 N1A C3A 71.2(5)
N2A B1 N1A C3A -169.0(3)
O3 B1 N1A C7AA 134.0(4)
O4 B1 N1A C7AA -107.1(4)
N2A B1 N1A C7AA 12.7(5)
O6 B2 N2B C12B 48.5(5)
O5 B2 N2B C12B -71.9(5)
N1B B2 N2B C12B 170.6(3)
O6 B2 N2B C9B -129.0(4)
O5 B2 N2B C9B 110.6(4)
N1B B2 N2B C9B -6.9(5)
O3 B1 N2A C12A 50.9(5)
O4 B1 N2A C12A -67.7(5)
N1A B1 N2A C12A 174.4(3)
O3 B1 N2A C9AA -136.9(3)
O4 B1 N2A C9AA 104.5(4)
N1A B1 N2A C9AA -13.5(5)
O6 B2 N1B C3B -60.0(5)
O5 B2 N1B C3B 58.2(4)
N2B B2 N1B C3B 179.8(3)
O6 B2 N1B C7AB 127.6(4)
O5 B2 N1B C7AB -114.2(4)
N2B B2 N1B C7AB 7.4(5)
B1 O3 C1 O1 -102.9(3)
B1 O3 C1 C2 19.7(4)
C6 O1 C1 O3 -154.6(3)
C6 O1 C1 C2 88.1(4)
B1 O4 C2 C3 131.9(3)
B1 O4 C2 C1 11.7(4)
O3 C1 C2 O4 -19.1(4)
O1 C1 C2 O4 100.0(3)
O3 C1 C2 C3 -137.7(3)
O1 C1 C2 C3 -18.5(4)
B2 O5 C3 C2 147.9(3)
B2 O5 C3 C4 27.1(4)
O4 C2 C3 O5 71.0(4)
C1 C2 C3 O5 -174.2(3)
O4 C2 C3 C4 -172.4(3)
C1 C2 C3 C4 -57.6(4)
B2 O6 C4 C5 133.2(3)
B2 O6 C4 C3 9.3(4)
O5 C3 C4 O6 -22.5(4)
C2 C3 C4 O6 -142.9(3)
O5 C3 C4 C5 -145.4(3)
C2 C3 C4 C5 94.1(4)
O6 C4 C5 O2 -64.8(4)
C3 C4 C5 O2 54.1(4)
O6 C4 C5 C6 174.1(3)
C3 C4 C5 C6 -67.1(4)
C1 O1 C6 C5 -86.8(4)
O2 C5 C6 O1 -65.2(4)
C4 C5 C6 O1 55.3(4)
C7AA C1A C2A C3A 0.4(4)
C7AA N1A C3A C2A 1.0(4)
B1 N1A C3A C2A -177.5(3)
C1A C2A C3A N1A -0.9(4)
C2A C1A C7AA N1A 0.2(4)
C2A C1A C7AA C8A -174.4(4)
C3A N1A C7AA C1A -0.8(4)
B1 N1A C7AA C1A 177.8(3)
C3A N1A C7AA C8A 174.6(3)
B1 N1A C7AA C8A -6.9(5)
C1A C7AA C8A C9AA 173.3(4)
N1A C7AA C8A C9AA -0.8(5)
C1A C7AA C8A C13I -2.1(6)
N1A C7AA C8A C13I -176.2(3)
C12A N2A C9AA C8A -178.0(4)
B1 N2A C9AA C8A 8.7(5)
C12A N2A C9AA C10A 1.3(4)
B1 N2A C9AA C10A -172.0(3)
C7AA C8A C9AA N2A -0.1(5)
C13I C8A C9AA N2A 175.3(3)
C7AA C8A C9AA C10A -179.2(4)
C13I C8A C9AA C10A -3.8(6)
N2A C9AA C10A C11A -1.5(4)
C8A C9AA C10A C11A 177.7(4)
C9AA C10A C11A C12A 1.1(5)
C9AA N2A C12A C11A -0.7(5)
B1 N2A C12A C11A 172.7(3)
C10A C11A C12A N2A -0.3(5)
C9AA C8A C13I C14O 131.6(4)
C7AA C8A C13I C14O -53.0(5)
C9AA C8A C13I C18O -49.8(5)
C7AA C8A C13I C18O 125.6(4)
C18O C13I C14O C15M -0.2(5)
C8A C13I C14O C15M 178.4(3)
C13I C14O C15M C15P -0.8(6)
C14O C15M C15P C17M 0.1(5)
C14O C15M C15P C19 -178.6(3)
C15M C15P C17M C18O 1.7(6)
C19 C15P C17M C18O -179.5(3)
C15P C17M C18O C13I -2.8(6)
C14O C13I C18O C17M 2.0(6)
C8A C13I C18O C17M -176.6(3)
C7AB C1B C2B C3B -0.9(4)
C7AB N1B C3B C2B -0.4(4)
B2 N1B C3B C2B -174.0(3)
C1B C2B C3B N1B 0.8(4)
C3B N1B C7AB C8B -178.4(3)
B2 N1B C7AB C8B -5.0(5)
C3B N1B C7AB C1B -0.2(4)
B2 N1B C7AB C1B 173.2(3)
C2B C1B C7AB N1B 0.7(4)
C2B C1B C7AB C8B 178.7(4)
N1B C7AB C8B C9B 0.4(5)
C1B C7AB C8B C9B -177.3(4)
N1B C7AB C8B C20I -178.1(3)
C1B C7AB C8B C20I 4.2(6)
C12B N2B C9B C8B -173.9(3)
B2 N2B C9B C8B 4.0(6)
C12B N2B C9B C10B 0.4(4)
B2 N2B C9B C10B 178.3(3)
C7AB C8B C9B N2B 0.0(5)
C20I C8B C9B N2B 178.5(3)
C7AB C8B C9B C10B -172.9(4)
C20I C8B C9B C10B 5.6(6)
N2B C9B C10B C11B 0.4(4)
C8B C9B C10B C11B 174.0(4)
C9B C10B C11B C12B -1.0(5)
C9B N2B C12B C11B -1.1(4)
B2 N2B C12B C11B -179.0(3)
C10B C11B C12B N2B 1.4(5)
C9B C8B C20I C25O 47.7(5)
C7AB C8B C20I C25O -133.8(4)
C9B C8B C20I C21O -129.2(4)
C7AB C8B C20I C21O 49.3(5)
C25O C20I C21O C22M 0.0(5)
C8B C20I C21O C22M 177.0(3)
C20I C21O C22M C23P -0.2(6)
C21O C22M C23P C24M 0.6(5)
C21O C22M C23P C26 -179.6(4)
C22M C23P C24M C25O -0.7(6)
C26 C23P C24M C25O 179.5(4)
C23P C24M C25O C20I 0.4(6)
C21O C20I C25O C24M -0.1(5)
C8B C20I C25O C24M -177.0(3)

loop_
_exptl_oxdiff_crystal_face_indexfrac_h
_exptl_oxdiff_crystal_face_indexfrac_k
_exptl_oxdiff_crystal_face_indexfrac_l
_exptl_oxdiff_crystal_face_x
_exptl_oxdiff_crystal_face_y
_exptl_oxdiff_crystal_face_z
-0.0060 -8.0235 -0.8929 0.1748 -0.1997 -0.9237
0.0225 -0.9434 16.9899 0.7849 0.6539 -0.0478
-0.0225 0.9434 -16.9899 -0.7849 -0.6539 0.0478
6.9963 -0.0194 -2.0859 -0.6804 0.6189 -0.2699
0.0060 8.0235 0.8929 -0.1748 0.1997 0.9237
-6.9963 0.0194 2.0859 0.6804 -0.6189 0.2699

loop_
_smtbx_masks_void_nr
_smtbx_masks_void_average_x
_smtbx_masks_void_average_y
_smtbx_masks_void_average_z
_smtbx_masks_void_volume
_smtbx_masks_void_count_electrons
1 0.099 -0.250 0.000 426.2 75.3
2 -0.651 0.250 0.500 426.2 75.3
